data_7218528
loop_
_publ_author_name
'Wang, Chen'
'Lu, Wenjuan'
'tong, yu'
'Zheng, Yan'
'Yang, Yanzhao'

_publ_section_title
;
 The Application of Ionic liquid-based System in the Extraction of
 Palladium: Synthesis, Characterization and Computer Calculation of
 Palladium Complexes
;
_journal_name_full 'RSC Adv.'
_journal_paper_doi 10.1039/C4RA07563C
_journal_year 2014
_chemical_formula_sum 'C14 H24 Cl4 N4 Pd2 S2'
_chemical_formula_weight 667.09
_chemical_name_systematic
; 
 ? 
;
_space_group_IT_number 114
_symmetry_cell_setting tetragonal
_symmetry_space_group_name_Hall 'P -4 2n'
_symmetry_space_group_name_H-M 'P -4 21 c'
_atom_sites_solution_hydrogens geom
_atom_sites_solution_primary direct
_atom_sites_solution_secondary difmap
_audit_creation_method SHELXL-97
_cell_angle_alpha 90.00
_cell_angle_beta 90.00
_cell_angle_gamma 90.00
_cell_formula_units_Z 4
_cell_length_a 10.954(3)
_cell_length_b 10.954
_cell_length_c 19.840(5)
_cell_measurement_reflns_used 1360
_cell_measurement_temperature 298(2)
_cell_measurement_theta_max 18.93
_cell_measurement_theta_min 2.63
_cell_volume 2380.6(9)
_computing_data_collection 'Bruker SMART APEX II'
_computing_molecular_graphics Olex2
_computing_publication_material Olex2
_computing_structure_refinement 'SHELXL-97 (Sheldrick, 1997)'
_computing_structure_solution 'SHELXS-97 (Sheldrick, 1990)'
_diffrn_ambient_temperature 298(2)
_diffrn_measured_fraction_theta_full 1.000
_diffrn_measured_fraction_theta_max 1.000
_diffrn_measurement_device_type 'Bruker APEX II area detector'
_diffrn_radiation_monochromator graphite
_diffrn_radiation_source 'fine-focus sealed tube'
_diffrn_radiation_type MoK\a
_diffrn_radiation_wavelength 0.71000
_diffrn_reflns_av_R_equivalents 0.1138
_diffrn_reflns_av_sigmaI/netI 0.0875
_diffrn_reflns_limit_h_max 8
_diffrn_reflns_limit_h_min -13
_diffrn_reflns_limit_k_max 12
_diffrn_reflns_limit_k_min -13
_diffrn_reflns_limit_l_max 23
_diffrn_reflns_limit_l_min -23
_diffrn_reflns_number 10996
_diffrn_reflns_theta_full 25.00
_diffrn_reflns_theta_max 25.00
_diffrn_reflns_theta_min 2.05
_exptl_absorpt_coefficient_mu 2.142
_exptl_absorpt_correction_T_max 0.8822
_exptl_absorpt_correction_T_min 0.8473
_exptl_absorpt_correction_type multi-scan
_exptl_crystal_colour red-brown
_exptl_crystal_density_diffrn 1.861
_exptl_crystal_density_method 'not measured'
_exptl_crystal_description noddle-like
_exptl_crystal_F_000 1312
_exptl_crystal_size_max 0.08
_exptl_crystal_size_mid 0.08
_exptl_crystal_size_min 0.06
_refine_diff_density_max 0.653
_refine_diff_density_min -0.618
_refine_diff_density_rms 0.136
_refine_ls_abs_structure_details 'Flack H D (1983), Acta Cryst. A39, 876-881'
_refine_ls_abs_structure_Flack -0.06(12)
_refine_ls_extinction_method none
_refine_ls_goodness_of_fit_ref 1.016
_refine_ls_hydrogen_treatment mixed
_refine_ls_matrix_type full
_refine_ls_number_parameters 119
_refine_ls_number_reflns 2099
_refine_ls_number_restraints 26
_refine_ls_restrained_S_all 1.018
_refine_ls_R_factor_all 0.1243
_refine_ls_R_factor_gt 0.0484
_refine_ls_shift/su_max 0.087
_refine_ls_shift/su_mean 0.007
_refine_ls_structure_factor_coef Fsqd
_refine_ls_weighting_details 'calc w=1/[\s^2^(Fo^2^)+(0.0306P)^2^+14.1443P] where P=(Fo^2^+2Fc^2^)/3'
_refine_ls_weighting_scheme calc
_refine_ls_wR_factor_gt 0.0931
_refine_ls_wR_factor_ref 0.1208
_reflns_number_gt 1218
_reflns_number_total 2099
_reflns_threshold_expression >2sigma(I)
_cod_data_source_file c4ra07563c1.cif
_cod_data_source_block p
_cod_original_cell_volume 2380.6(8)
_cod_original_sg_symbol_H-M P-421c
_cod_database_code 7218528

loop_
_symmetry_equiv_pos_as_xyz
'x, y, z'
'y, -x, -z'
'-x, -y, z'
'-y, x, -z'
'x+1/2, -y+1/2, -z+1/2'
'-x+1/2, y+1/2, -z+1/2'
'-y+1/2, -x+1/2, z+1/2'
'y+1/2, x+1/2, z+1/2'

loop_
_atom_site_label
_atom_site_type_symbol
_atom_site_fract_x
_atom_site_fract_y
_atom_site_fract_z
_atom_site_U_iso_or_equiv
_atom_site_adp_type
_atom_site_occupancy
_atom_site_symmetry_multiplicity
_atom_site_calc_flag
_atom_site_refinement_flags
Pd1 Pd -0.05475(9) 0.13886(9) -0.60643(5) 0.0502(3) Uani 1 1 d .
Cl1 Cl -0.2493(3) 0.2098(3) -0.6303(2) 0.0754(13) Uani 1 1 d .
Cl2 Cl 0.0376(4) 0.3221(3) -0.6308(2) 0.0812(12) Uani 1 1 d .
S1 S -0.1273(3) -0.0516(3) -0.57642(14) 0.0515(8) Uani 1 1 d .
C1 C -0.2457(10) -0.0948(11) -0.6309(8) 0.054(4) Uani 1 1 d .
C2 C -0.4322(14) -0.1514(16) -0.6599(8) 0.084(4) Uani 1 1 d U
H2 H -0.5125 -0.1782 -0.6569 0.101 Uiso 1 1 calc R
C3 C -0.3730(14) -0.1280(16) -0.7155(9) 0.081(4) Uani 1 1 d U
H3 H -0.4040 -0.1335 -0.7590 0.097 Uiso 1 1 calc R
C4A C -0.1561(16) -0.0652(17) -0.7447(7) 0.087(5) Uani 1 1 d U
H4AA H -0.1275 -0.1399 -0.7657 0.105 Uiso 1 1 calc R
H4AB H -0.0885 -0.0297 -0.7199 0.105 Uiso 1 1 calc R
C5 C -0.198(2) 0.0236(17) -0.7990(8) 0.133(9) Uani 1 1 d U
H5A H -0.1361 0.0297 -0.8332 0.200 Uiso 1 1 calc R
H5B H -0.2112 0.1025 -0.7792 0.200 Uiso 1 1 calc R
H5C H -0.2723 -0.0053 -0.8187 0.200 Uiso 1 1 calc R
C6 C -0.3866(15) -0.1402(16) -0.5347(8) 0.097(4) Uani 1 1 d DU
H6A H -0.4524 -0.0840 -0.5243 0.116 Uiso 1 1 calc R
H6B H -0.3166 -0.1179 -0.5074 0.116 Uiso 1 1 calc R
C7 C -0.426(3) -0.2677(18) -0.5172(12) 0.233(15) Uani 1 1 d DU
H7A H -0.4465 -0.2716 -0.4703 0.350 Uiso 1 1 calc R
H7B H -0.3597 -0.3232 -0.5263 0.350 Uiso 1 1 calc R
H7C H -0.4952 -0.2898 -0.5439 0.350 Uiso 1 1 calc R
N1 N -0.2563(11) -0.0936(10) -0.6980(6) 0.058(3) Uani 1 1 d .
N2 N -0.3548(11) -0.1294(12) -0.6063(8) 0.090(3) Uani 1 1 d U

loop_
_atom_site_aniso_label
_atom_site_aniso_U_11
_atom_site_aniso_U_22
_atom_site_aniso_U_33
_atom_site_aniso_U_23
_atom_site_aniso_U_13
_atom_site_aniso_U_12
Pd1 0.0357(6) 0.0617(7) 0.0533(5) -0.0041(7) -0.0011(6) -0.0034(5)
Cl1 0.047(2) 0.076(3) 0.104(4) 0.003(2) -0.004(2) 0.0075(19)
Cl2 0.073(3) 0.065(3) 0.106(3) 0.016(2) -0.005(2) -0.008(2)
S1 0.036(2) 0.073(2) 0.0458(15) -0.0030(18) 0.0006(16) -0.011(2)
C1 0.021(7) 0.052(9) 0.088(12) -0.007(7) 0.003(7) -0.007(5)
C2 0.039(8) 0.104(10) 0.109(11) -0.028(10) -0.020(7) -0.010(8)
C3 0.039(8) 0.100(10) 0.102(11) -0.027(10) -0.023(7) -0.009(7)
C4A 0.084(13) 0.118(15) 0.059(8) -0.006(10) 0.005(9) -0.004(12)
C5 0.22(3) 0.089(16) 0.094(13) 0.020(11) -0.006(15) 0.052(15)
C6 0.063(7) 0.129(9) 0.098(8) -0.025(10) 0.007(8) -0.023(8)
C7 0.34(4) 0.23(3) 0.131(18) 0.05(2) -0.05(3) -0.10(3)
N1 0.061(8) 0.062(9) 0.052(7) -0.004(6) -0.005(6) 0.002(6)
N2 0.059(7) 0.119(9) 0.093(7) -0.023(9) 0.005(8) -0.023(7)

loop_
_atom_type_symbol
_atom_type_description
_atom_type_scat_dispersion_real
_atom_type_scat_dispersion_imag
_atom_type_scat_source
C C 0.0033 0.0016 'International Tables Vol C Tables 4.2.6.8 and 6.1.1.4'
H H 0.0000 0.0000 'International Tables Vol C Tables 4.2.6.8 and 6.1.1.4'
Cl Cl 0.1484 0.1585 'International Tables Vol C Tables 4.2.6.8 and 6.1.1.4'
N N 0.0061 0.0033 'International Tables Vol C Tables 4.2.6.8 and 6.1.1.4'
Pd Pd -0.9988 1.0072 'International Tables Vol C Tables 4.2.6.8 and 6.1.1.4'
S S 0.1246 0.1234 'International Tables Vol C Tables 4.2.6.8 and 6.1.1.4'

loop_
_geom_angle_atom_site_label_1
_geom_angle_atom_site_label_2
_geom_angle_atom_site_label_3
_geom_angle
_geom_angle_site_symmetry_1
_geom_angle_site_symmetry_3
S1 Pd1 Cl2 92.04(14) 3 .
S1 Pd1 S1 81.72(13) 3 .
Cl2 Pd1 S1 173.62(14) . .
S1 Pd1 Cl1 173.66(13) 3 .
Cl2 Pd1 Cl1 93.97(14) . .
S1 Pd1 Cl1 92.22(13) . .
C1 S1 Pd1 111.8(5) . 3
C1 S1 Pd1 109.8(5) . .
Pd1 S1 Pd1 90.58(11) 3 .
N1 C1 N2 106.7(12) . .
N1 C1 S1 132.5(10) . .
N2 C1 S1 120.6(12) . .
C3 C2 N2 108.2(15) . .
C3 C2 H2 125.9 . .
N2 C2 H2 125.9 . .
C2 C3 N1 107.6(15) . .
C2 C3 H3 126.2 . .
N1 C3 H3 126.2 . .
N1 C4A C5 111.0(15) . .
N1 C4A H4AA 109.4 . .
C5 C4A H4AA 109.4 . .
N1 C4A H4AB 109.4 . .
C5 C4A H4AB 109.5 . .
H4AA C4A H4AB 108.0 . .
C4A C5 H5A 109.5 . .
C4A C5 H5B 109.5 . .
H5A C5 H5B 109.5 . .
C4A C5 H5C 109.5 . .
H5A C5 H5C 109.5 . .
H5B C5 H5C 109.5 . .
N2 C6 C7 111.5(16) . .
N2 C6 H6A 109.4 . .
C7 C6 H6A 109.3 . .
N2 C6 H6B 109.3 . .
C7 C6 H6B 109.3 . .
H6A C6 H6B 108.0 . .
C6 C7 H7A 109.5 . .
C6 C7 H7B 109.5 . .
H7A C7 H7B 109.5 . .
C6 C7 H7C 109.5 . .
H7A C7 H7C 109.5 . .
H7B C7 H7C 109.5 . .
C1 N1 C3 109.2(13) . .
C1 N1 C4A 124.5(12) . .
C3 N1 C4A 126.3(12) . .
C1 N2 C2 108.3(15) . .
C1 N2 C6 125.8(14) . .
C2 N2 C6 125.9(14) . .

loop_
_geom_bond_atom_site_label_1
_geom_bond_atom_site_label_2
_geom_bond_distance
_geom_bond_site_symmetry_2
Pd1 S1 2.290(4) 3
Pd1 Cl2 2.299(4) .
Pd1 S1 2.311(4) .
Pd1 Cl1 2.317(4) .
S1 C1 1.753(13) .
S1 Pd1 2.290(4) 3
C1 N1 1.335(15) .
C1 N2 1.345(15) .
C2 C3 1.30(2) .
C2 N2 1.382(18) .
C2 H2 0.9300 .
C3 N1 1.377(18) .
C3 H3 0.9300 .
C4A N1 1.471(17) .
C4A C5 1.52(2) .
C4A H4AA 0.9700 .
C4A H4AB 0.9700 .
C5 H5A 0.9600 .
C5 H5B 0.9600 .
C5 H5C 0.9600 .
C6 N2 1.47(2) .
C6 C7 1.4998(11) .
C6 H6A 0.9700 .
C6 H6B 0.9700 .
C7 H7A 0.9600 .
C7 H7B 0.9600 .
C7 H7C 0.9600 .

loop_
_geom_torsion_atom_site_label_1
_geom_torsion_atom_site_label_2
_geom_torsion_atom_site_label_3
_geom_torsion_atom_site_label_4
_geom_torsion
_geom_torsion_site_symmetry_1
_geom_torsion_site_symmetry_4
S1 Pd1 S1 C1 -142.7(5) 3 .
Cl2 Pd1 S1 C1 -154.7(13) . .
Cl1 Pd1 S1 C1 39.1(5) . .
S1 Pd1 S1 Pd1 -29.25(15) 3 3
Cl2 Pd1 S1 Pd1 -41.2(13) . 3
Cl1 Pd1 S1 Pd1 152.61(12) . 3
Pd1 S1 C1 N1 -51.0(14) 3 .
Pd1 S1 C1 N1 47.9(14) . .
Pd1 S1 C1 N2 134.6(11) 3 .
Pd1 S1 C1 N2 -126.5(11) . .
N2 C2 C3 N1 1(2) . .
N2 C1 N1 C3 -0.1(16) . .
S1 C1 N1 C3 -175.0(12) . .
N2 C1 N1 C4A -177.5(14) . .
S1 C1 N1 C4A 8(2) . .
C2 C3 N1 C1 -0.9(19) . .
C2 C3 N1 C4A 176.5(16) . .
C5 C4A N1 C1 -134.0(15) . .
C5 C4A N1 C3 49(2) . .
N1 C1 N2 C2 0.9(17) . .
S1 C1 N2 C2 176.6(10) . .
N1 C1 N2 C6 -178.2(14) . .
S1 C1 N2 C6 -3(2) . .
C3 C2 N2 C1 -1(2) . .
C3 C2 N2 C6 177.7(16) . .
C7 C6 N2 C1 -121(2) . .
C7 C6 N2 C2 60(3) . .
